data_1568368
loop_
_publ_author_name
'Bejaoui, Younes K. J.'
'Philippi, Frederik'
'Stammler, Hans-Georg'
'Radacki, Krzysztof'
'Zapf, Ludwig'
'Schopper, Nils'
'Goloviznina, Kateryna'
'Maibom, Kristina A. M.'
'Graf, Roland'
'Sprenger, Jan A. P.'
'Bertermann, R&#xfc;diger'
'Braunschweig, Holger'
'Welton, Tom'
'Ignat'ev, Nikolai V.'
'Finze, Maik'

_publ_section_title
;
 Insights into structure-property relationships in ionic liquids using
 cyclic perfluoroalkylsulfonylimides.
;
_journal_issue 8
_journal_name_full 'Chemical science'
_journal_page_first 2200
_journal_page_last 2214
_journal_paper_doi 10.1039/d2sc06758g
_journal_volume 14
_journal_year 2023
_chemical_formula_moiety 'C6 H11 N2 , C2 Ag F4 N2 O8 S4'
_chemical_formula_sum 'C8 H11 Ag F4 N4 O8 S4'
_chemical_formula_weight 603.32
_space_group_crystal_system triclinic
_space_group_IT_number 2
_space_group_name_Hall '-P 1'
_space_group_name_H-M_alt 'P -1'
_atom_sites_solution_hydrogens geom
_audit_creation_method SHELXL-2018/3
_audit_update_record
;
2023-01-18 deposited with the CCDC.	2023-01-30 downloaded from the CCDC.
;
_cell_angle_alpha 103.427(2)
_cell_angle_beta 101.901(2)
_cell_angle_gamma 107.938(2)
_cell_formula_units_Z 1
_cell_length_a 5.90590(10)
_cell_length_b 8.2250(2)
_cell_length_c 10.7395(2)
_cell_measurement_reflns_used 24213
_cell_measurement_temperature 100(2)
_cell_measurement_theta_max 38.0220
_cell_measurement_theta_min 2.0260
_cell_volume 460.501(19)
_computing_cell_refinement 'CrysAlisPro 1.171.41.95a (Rigaku OD, 2021)'
_computing_data_collection 'CrysAlisPro 1.171.41.95a (Rigaku OD, 2021)'
_computing_data_reduction 'CrysAlisPro 1.171.41.95a (Rigaku OD, 2021)'
_computing_structure_refinement 'SHELXL-2018/3 (Sheldrick, 2018)'
_computing_structure_solution 'SHELXT 2014/5 (Sheldrick, 2014)'
_diffrn_ambient_temperature 100(2)
_diffrn_detector 'Hybrid Pixel Array Detector'
_diffrn_detector_area_resol_mean 10.0000
_diffrn_detector_type HyPix
_diffrn_measured_fraction_theta_full 1.000
_diffrn_measured_fraction_theta_max 0.962
_diffrn_measurement_device 'four-circle diffractometer'
_diffrn_measurement_device_type 'XtaLAB Synergy, Dualflex, HyPix'
_diffrn_radiation_monochromator mirror
_diffrn_radiation_probe x-ray
_diffrn_radiation_type MoK\a
_diffrn_radiation_wavelength 0.71073
_diffrn_reflns_av_R_equivalents 0.0606
_diffrn_reflns_av_unetI/netI 0.0267
_diffrn_reflns_Laue_measured_fraction_full 1.000
_diffrn_reflns_Laue_measured_fraction_max 0.962
_diffrn_reflns_limit_h_max 10
_diffrn_reflns_limit_h_min -10
_diffrn_reflns_limit_k_max 14
_diffrn_reflns_limit_k_min -14
_diffrn_reflns_limit_l_max 18
_diffrn_reflns_limit_l_min -18
_diffrn_reflns_number 45791
_diffrn_reflns_point_group_measured_fraction_full 1.000
_diffrn_reflns_point_group_measured_fraction_max 0.962
_diffrn_reflns_theta_full 25.242
_diffrn_reflns_theta_max 38.156
_diffrn_reflns_theta_min 2.044
_diffrn_source_type 'PhotonJet (Mo) X-ray Source'
_exptl_absorpt_coefficient_mu 1.635
_exptl_absorpt_correction_T_max 1.00000
_exptl_absorpt_correction_T_min 0.74004
_exptl_absorpt_correction_type multi-scan
_exptl_absorpt_process_details
;
CrysAlisPro 1.171.41.123a (Rigaku Oxford Diffraction, 2022)
Empirical absorption correction using spherical harmonics,
implemented in SCALE3 ABSPACK scaling algorithm.
;
_exptl_crystal_colour colourless
_exptl_crystal_density_diffrn 2.176
_exptl_crystal_description needle
_exptl_crystal_F_000 298
_exptl_crystal_size_max 0.310
_exptl_crystal_size_mid 0.070
_exptl_crystal_size_min 0.040
_refine_diff_density_max 1.143
_refine_diff_density_min -0.768
_refine_diff_density_rms 0.095
_refine_ls_extinction_method none
_refine_ls_goodness_of_fit_ref 1.042
_refine_ls_hydrogen_treatment constr
_refine_ls_matrix_type full
_refine_ls_number_parameters 166
_refine_ls_number_reflns 4882
_refine_ls_number_restraints 0
_refine_ls_restrained_S_all 1.042
_refine_ls_R_factor_all 0.0352
_refine_ls_R_factor_gt 0.0273
_refine_ls_shift/su_max 0.001
_refine_ls_shift/su_mean 0.000
_refine_ls_structure_factor_coef Fsqd
_refine_ls_weighting_details 'w=1/[\s^2^(Fo^2^)+(0.0346P)^2^+0.1793P] where P=(Fo^2^+2Fc^2^)/3'
_refine_ls_weighting_scheme calc
_refine_ls_wR_factor_gt 0.0691
_refine_ls_wR_factor_ref 0.0723
_reflns_Friedel_coverage 0.000
_reflns_number_gt 4186
_reflns_number_total 4882
_reflns_threshold_expression 'I > 2\s(I)'
_cod_data_source_file d2sc06758g2.cif
_cod_data_source_block YoBe008_a
_cod_depositor_comments 'Adding full bibliography for 1568359--1568371.cif.'
_cod_original_cell_volume 460.500(18)
_cod_database_code 1568368
_shelx_shelxl_version_number 2018/3
_shelx_space_group_comment
;
The symmetry employed for this shelxl refinement is uniquely defined
by the following loop, which should always be used as a source of
symmetry information in preference to the above space-group names.
They are only intended as comments.
;
_shelx_estimated_absorpt_t_min 0.631
_shelx_estimated_absorpt_t_max 0.937

loop_
_space_group_symop_operation_xyz
'x, y, z'
'-x, -y, -z'

loop_
_atom_site_label
_atom_site_type_symbol
_atom_site_fract_x
_atom_site_fract_y
_atom_site_fract_z
_atom_site_U_iso_or_equiv
_atom_site_adp_type
_atom_site_occupancy
_atom_site_site_symmetry_order
_atom_site_calc_flag
_atom_site_refinement_flags_posn
_atom_site_refinement_flags_adp
_atom_site_refinement_flags_occupancy
_atom_site_disorder_assembly
_atom_site_disorder_group
Ag1 Ag 1.000000 0.500000 0.500000 0.02336(4) Uani 1 2 d S . P A 1
N1 N 0.8918(2) 0.57090(18) 0.67753(10) 0.0223(2) Uani 1 1 d . . . A 1
S1 S 1.02393(5) 0.57643(4) 0.82804(3) 0.01688(5) Uani 1 1 d . . . A 1
O1 O 1.26914(18) 0.71356(16) 0.88633(11) 0.0274(2) Uani 1 1 d . . . A 1
O2 O 0.9883(2) 0.39989(15) 0.83799(11) 0.02588(19) Uani 1 1 d . . . A 1
S2 S 0.65575(5) 0.62306(4) 0.69679(3) 0.01630(5) Uani 1 1 d . . . A 1
O3 O 0.6672(2) 0.78904(17) 0.67309(12) 0.0314(2) Uani 1 1 d . . . A 1
O4 O 0.42083(18) 0.47203(16) 0.63662(10) 0.02498(19) Uani 1 1 d . . . A 1
C1 C 0.7800(2) 0.65137(16) 0.87700(11) 0.01637(18) Uani 1 1 d . . . A 1
F1 F 0.86301(17) 0.81856(12) 0.95804(9) 0.02711(17) Uani 1 1 d . . . A 1
F2 F 0.62995(15) 0.54089(12) 0.92181(8) 0.02205(15) Uani 1 1 d . . . A 1
N10 N 0.2159(5) 0.0351(3) 0.6474(2) 0.0206(4) Uani 0.5 1 d . . P B -2
C10 C 0.371(4) 0.107(3) 0.783(3) 0.0396(18) Uani 0.5 1 d . . P B -2
H10A H 0.353439 0.010259 0.823463 0.059 Uiso 0.5 1 calc R U P B -2
H10B H 0.321347 0.198728 0.833774 0.059 Uiso 0.5 1 calc R U P B -2
H10C H 0.545501 0.162211 0.785898 0.059 Uiso 0.5 1 calc R U P B -2
C11 C 0.0186(6) 0.0705(4) 0.5969(3) 0.0234(5) Uani 0.5 1 d . . P B -2
H11 H -0.043720 0.149793 0.645574 0.028 Uiso 0.5 1 calc R U P B -2
N11 N -0.0779(4) -0.0233(3) 0.4667(2) 0.0231(4) Uani 0.5 1 d . . P B -2
C14 C -0.3162(8) -0.0366(6) 0.3781(4) 0.0359(7) Uani 0.5 1 d . . P B -2
H14A H -0.338690 0.079152 0.407638 0.043 Uiso 0.5 1 calc R U P B -2
H14B H -0.455532 -0.131242 0.388692 0.043 Uiso 0.5 1 calc R U P B -2
C15 C -0.331(4) -0.082(3) 0.227(3) 0.0396(18) Uani 0.5 1 d . . P B -2
H15A H -0.490963 -0.085504 0.174960 0.059 Uiso 0.5 1 calc R U P B -2
H15B H -0.317367 -0.198872 0.195649 0.059 Uiso 0.5 1 calc R U P B -2
H15C H -0.194194 0.011605 0.215423 0.059 Uiso 0.5 1 calc R U P B -2
C12 C 0.0630(5) -0.1199(4) 0.4317(3) 0.0218(4) Uani 0.5 1 d . . P B -2
H12 H 0.037342 -0.196666 0.344747 0.026 Uiso 0.5 1 calc R U P B -2
C13 C 0.2479(5) -0.0849(3) 0.5457(3) 0.0209(4) Uani 0.5 1 d . . P B -2
H13 H 0.374445 -0.133878 0.553396 0.025 Uiso 0.5 1 calc R U P B -2

loop_
_atom_site_aniso_label
_atom_site_aniso_U_11
_atom_site_aniso_U_22
_atom_site_aniso_U_33
_atom_site_aniso_U_23
_atom_site_aniso_U_13
_atom_site_aniso_U_12
Ag1 0.01755(6) 0.04024(9) 0.01600(6) 0.00871(5) 0.00816(4) 0.01385(5)
N1 0.0176(4) 0.0423(6) 0.0149(4) 0.0114(4) 0.0074(3) 0.0182(4)
S1 0.01222(11) 0.02489(13) 0.01500(11) 0.00762(10) 0.00354(8) 0.00831(10)
O1 0.0124(4) 0.0362(5) 0.0288(5) 0.0091(4) 0.0031(3) 0.0056(4)
O2 0.0272(5) 0.0305(5) 0.0279(5) 0.0138(4) 0.0100(4) 0.0168(4)
S2 0.01456(11) 0.02489(13) 0.01465(11) 0.00964(10) 0.00585(9) 0.01087(10)
O3 0.0434(6) 0.0353(6) 0.0341(5) 0.0242(5) 0.0194(5) 0.0246(5)
O4 0.0150(4) 0.0370(5) 0.0178(4) 0.0057(4) 0.0018(3) 0.0071(4)
C1 0.0147(4) 0.0203(5) 0.0141(4) 0.0053(3) 0.0045(3) 0.0065(4)
F1 0.0280(4) 0.0226(4) 0.0238(4) -0.0016(3) 0.0056(3) 0.0085(3)
F2 0.0197(3) 0.0322(4) 0.0213(3) 0.0156(3) 0.0115(3) 0.0105(3)
N10 0.0217(10) 0.0184(9) 0.0194(9) 0.0056(7) 0.0073(8) 0.0041(8)
C10 0.045(6) 0.038(5) 0.036(3) 0.016(3) 0.010(4) 0.013(4)
C11 0.0291(12) 0.0223(11) 0.0222(10) 0.0052(9) 0.0113(9) 0.0132(10)
N11 0.0254(10) 0.0264(10) 0.0196(9) 0.0053(8) 0.0073(7) 0.0136(9)
C14 0.0374(18) 0.0456(19) 0.0309(15) 0.0104(14) 0.0062(14) 0.0278(16)
C15 0.045(6) 0.038(5) 0.036(3) 0.016(3) 0.010(4) 0.013(4)
C12 0.0252(11) 0.0228(11) 0.0218(10) 0.0065(9) 0.0101(9) 0.0132(10)
C13 0.0210(10) 0.0193(10) 0.0245(11) 0.0078(8) 0.0073(8) 0.0094(8)

loop_
_atom_type_symbol
_atom_type_description
_atom_type_scat_dispersion_real
_atom_type_scat_dispersion_imag
_atom_type_scat_source
C C 0.0033 0.0016 'International Tables Vol C Tables 4.2.6.8 and 6.1.1.4'
H H 0.0000 0.0000 'International Tables Vol C Tables 4.2.6.8 and 6.1.1.4'
N N 0.0061 0.0033 'International Tables Vol C Tables 4.2.6.8 and 6.1.1.4'
O O 0.0106 0.0060 'International Tables Vol C Tables 4.2.6.8 and 6.1.1.4'
F F 0.0171 0.0103 'International Tables Vol C Tables 4.2.6.8 and 6.1.1.4'
S S 0.1246 0.1234 'International Tables Vol C Tables 4.2.6.8 and 6.1.1.4'
Ag Ag -0.8971 1.1015 'International Tables Vol C Tables 4.2.6.8 and 6.1.1.4'

loop_
_geom_angle_atom_site_label_1
_geom_angle_atom_site_label_2
_geom_angle_atom_site_label_3
_geom_angle
_geom_angle_site_symmetry_1
_geom_angle_site_symmetry_3
_geom_angle_publ_flag
N1 Ag1 N1 180.00(8) . 2_766 ?
S2 N1 S1 102.05(6) . . ?
S2 N1 Ag1 129.95(6) . . ?
S1 N1 Ag1 127.96(6) . . ?
O1 S1 O2 118.37(7) . . ?
O1 S1 N1 112.40(7) . . ?
O2 S1 N1 112.45(7) . . ?
O1 S1 C1 112.91(6) . . ?
O2 S1 C1 110.30(6) . . ?
N1 S1 C1 85.91(5) . . ?
O1 S1 S2 123.59(5) . . ?
O2 S1 S2 117.94(5) . . ?
N1 S1 S2 38.84(4) . . ?
C1 S1 S2 47.14(4) . . ?
O3 S2 O4 117.36(7) . . ?
O3 S2 N1 112.90(7) . . ?
O4 S2 N1 113.09(7) . . ?
O3 S2 C1 112.78(7) . . ?
O4 S2 C1 110.41(6) . . ?
N1 S2 C1 86.20(5) . . ?
O3 S2 S1 124.00(6) . . ?
O4 S2 S1 118.58(5) . . ?
N1 S2 S1 39.11(4) . . ?
C1 S2 S1 47.16(4) . . ?
F2 C1 F1 110.68(10) . . ?
F2 C1 S2 114.28(8) . . ?
F1 C1 S2 114.78(9) . . ?
F2 C1 S1 114.64(9) . . ?
F1 C1 S1 114.86(8) . . ?
S2 C1 S1 85.70(5) . . ?
C11 N10 C13 108.4(2) . . ?
C11 N10 C10 126.6(12) . . ?
C13 N10 C10 125.0(12) . . ?
N10 C10 H10A 109.5 . . ?
N10 C10 H10B 109.5 . . ?
H10A C10 H10B 109.5 . . ?
N10 C10 H10C 109.5 . . ?
H10A C10 H10C 109.5 . . ?
H10B C10 H10C 109.5 . . ?
N10 C11 N11 108.8(2) . . ?
N10 C11 H11 125.6 . . ?
N11 C11 H11 125.6 . . ?
C11 N11 C12 109.0(2) . . ?
C11 N11 C14 125.2(3) . . ?
C12 N11 C14 125.4(3) . . ?
N11 C14 C15 113.8(10) . . ?
N11 C14 H14A 108.8 . . ?
C15 C14 H14A 108.8 . . ?
N11 C14 H14B 108.8 . . ?
C15 C14 H14B 108.8 . . ?
H14A C14 H14B 107.7 . . ?
C14 C15 H15A 109.5 . . ?
C14 C15 H15B 109.5 . . ?
H15A C15 H15B 109.5 . . ?
C14 C15 H15C 109.5 . . ?
H15A C15 H15C 109.5 . . ?
H15B C15 H15C 109.5 . . ?
N11 C12 C13 106.8(2) . . ?
N11 C12 H12 126.6 . . ?
C13 C12 H12 126.6 . . ?
C12 C13 N10 106.9(2) . . ?
C12 C13 H13 126.6 . . ?
N10 C13 H13 126.6 . . ?

loop_
_geom_bond_atom_site_label_1
_geom_bond_atom_site_label_2
_geom_bond_distance
_geom_bond_site_symmetry_2
_geom_bond_publ_flag
Ag1 N1 2.1445(10) . ?
Ag1 N1 2.1445(10) 2_766 ?
N1 S2 1.6177(11) . ?
N1 S1 1.6270(11) . ?
S1 O1 1.4329(11) . ?
S1 O2 1.4344(12) . ?
S1 C1 1.8549(12) . ?
S1 S2 2.5224(4) . ?
S2 O3 1.4300(11) . ?
S2 O4 1.4427(11) . ?
S2 C1 1.8543(12) . ?
C1 F2 1.3136(14) . ?
C1 F1 1.3198(14) . ?
N10 C11 1.327(4) . ?
N10 C13 1.379(4) . ?
N10 C10 1.43(2) . ?
C10 H10A 0.9800 . ?
C10 H10B 0.9800 . ?
C10 H10C 0.9800 . ?
C11 N11 1.332(4) . ?
C11 H11 0.9500 . ?
N11 C12 1.365(3) . ?
N11 C14 1.484(4) . ?
C14 C15 1.56(3) . ?
C14 H14A 0.9900 . ?
C14 H14B 0.9900 . ?
C15 H15A 0.9800 . ?
C15 H15B 0.9800 . ?
C15 H15C 0.9800 . ?
C12 C13 1.366(4) . ?
C12 H12 0.9500 . ?
C13 H13 0.9500 . ?
